data_4060904
loop_
_publ_author_name
'Liang, Lan-Chang'
'Chien, Pin-Shu'
'Lin, Jia-Ming'
'Huang, Mei-Hui'
'Huang, Yu-Lun'
'Liao, Ju-Hsiou'

_publ_section_title
;
 Amido Pincer Complexes of Nickel(II): Synthesis, Structure, and Reactivity
;
_journal_coden_ASTM ORGND7
_journal_issue 6
_journal_name_full Organometallics
_journal_page_first 1399
_journal_page_last 1411
_journal_paper_doi 10.1021/om050943a
_journal_volume 25
_journal_year 2006
_chemical_formula_moiety 'C30 H36 Cl1 N1 Ni1 P2'
_chemical_formula_sum 'C24 H36 Cl N Ni P2'
_chemical_formula_weight 494.64
_space_group_IT_number 14
_symmetry_cell_setting monoclinic
_symmetry_space_group_name_Hall '-P 2ybc'
_symmetry_space_group_name_H-M 'P 1 21/c 1'
_cell_angle_alpha 90.00
_cell_angle_beta 95.6750(10)
_cell_angle_gamma 90.00
_cell_formula_units_Z 4
_cell_length_a 12.26400(10)
_cell_length_b 9.9710(2)
_cell_length_c 20.3710(3)
_cell_measurement_temperature 100(2)
_cell_volume 2478.84(6)
_diffrn_ambient_temperature 100(2)
_exptl_crystal_density_diffrn 1.325
_cod_duplicate_entry 4074858
_cod_original_sg_symbol_H-M 'P 21/c'
_cod_database_code 4060904

loop_
_symmetry_equiv_pos_as_xyz
'x, y, z'
'-x, y+1/2, -z+1/2'
'-x, -y, -z'
'x, -y-1/2, z-1/2'

loop_
_atom_site_label
_atom_site_type_symbol
_atom_site_fract_x
_atom_site_fract_y
_atom_site_fract_z
_atom_site_U_iso_or_equiv
_atom_site_adp_type
_atom_site_occupancy
_atom_site_symmetry_multiplicity
_atom_site_calc_flag
_atom_site_refinement_flags
_atom_site_disorder_assembly
_atom_site_disorder_group
Ni1 Ni 0.27149(2) 0.41185(3) 0.099160(13) 0.01462(12) Uani 1 1 d . . .
Cl1 Cl 0.33287(5) 0.27515(6) 0.02759(3) 0.02852(17) Uani 1 1 d . . .
P1 P 0.26963(4) 0.59017(5) 0.03619(3) 0.01562(15) Uani 1 1 d . . .
P2 P 0.27915(4) 0.26176(5) 0.17786(3) 0.01476(15) Uani 1 1 d . . .
N1 N 0.20862(14) 0.52654(17) 0.15989(9) 0.0163(4) Uiso 1 1 d . . .
C1 C 0.1205(2) 0.5066(3) -0.06672(13) 0.0305(6) Uani 1 1 d . . .
H1A H 0.0995 0.5070 -0.1134 0.037 Uiso 1 1 d R . .
H1B H 0.0633 0.5466 -0.0443 0.037 Uiso 1 1 d R . .
H1C H 0.1322 0.4160 -0.0518 0.037 Uiso 1 1 d R . .
C2 C 0.3169(2) 0.5357(3) -0.09278(12) 0.0312(6) Uani 1 1 d . . .
H2A H 0.2902 0.5364 -0.1388 0.037 Uiso 1 1 d R . .
H2B H 0.3360 0.4457 -0.0795 0.037 Uiso 1 1 d R . .
H2C H 0.3804 0.5921 -0.0859 0.037 Uiso 1 1 d R . .
C3 C 0.22621(19) 0.5875(2) -0.05261(11) 0.0223(5) Uani 1 1 d . . .
H3 H 0.2135 0.6792 -0.0654 0.027 Uiso 1 1 d R . .
C4 C 0.43846(19) 0.6929(2) 0.12042(11) 0.0245(5) Uani 1 1 d . . .
H4A H 0.5065 0.7411 0.1265 0.029 Uiso 1 1 d R . .
H4B H 0.4486 0.6043 0.1385 0.029 Uiso 1 1 d R . .
H4C H 0.3841 0.7393 0.1425 0.029 Uiso 1 1 d R . .
C5 C 0.39293(19) 0.8233(2) 0.01447(12) 0.0257(5) Uani 1 1 d . . .
H5A H 0.4630 0.8665 0.0214 0.031 Uiso 1 1 d R . .
H5B H 0.3392 0.8762 0.0339 0.031 Uiso 1 1 d R . .
H5C H 0.3721 0.8143 -0.0320 0.031 Uiso 1 1 d R . .
C6 C 0.39964(18) 0.6845(2) 0.04676(11) 0.0204(5) Uani 1 1 d . . .
H6 H 0.4524 0.6345 0.0251 0.024 Uiso 1 1 d R . .
C7 C 0.16832(17) 0.6884(2) 0.07347(11) 0.0183(4) Uani 1 1 d . . .
C8 C 0.10792(19) 0.7956(2) 0.04448(12) 0.0247(5) Uani 1 1 d . . .
H8 H 0.1230 0.8277 0.0020 0.030 Uiso 1 1 d R . .
C9 C 0.02503(19) 0.8536(2) 0.07672(13) 0.0289(5) Uani 1 1 d . . .
H9 H -0.0151 0.9285 0.0570 0.035 Uiso 1 1 d R . .
C10 C 0.00316(18) 0.8030(2) 0.13752(13) 0.0255(5) Uani 1 1 d . . .
H10 H -0.0551 0.8407 0.1598 0.031 Uiso 1 1 d R . .
C11 C 0.06242(17) 0.6977(2) 0.16691(11) 0.0202(5) Uani 1 1 d . . .
H11 H 0.0470 0.6649 0.2093 0.024 Uiso 1 1 d R . .
C12 C 0.14807(16) 0.6380(2) 0.13573(11) 0.0167(4) Uani 1 1 d . . .
C13 C 0.22542(16) 0.5000(2) 0.22736(10) 0.0159(4) Uani 1 1 d . . .
C14 C 0.21928(18) 0.5953(2) 0.27794(11) 0.0195(5) Uani 1 1 d . . .
H14 H 0.1999 0.6859 0.2660 0.023 Uiso 1 1 d R . .
C15 C 0.24117(18) 0.5595(2) 0.34359(11) 0.0223(5) Uani 1 1 d . . .
H15 H 0.2362 0.6259 0.3772 0.027 Uiso 1 1 d R . .
C16 C 0.27016(17) 0.4296(2) 0.36258(11) 0.0214(5) Uani 1 1 d . . .
H16 H 0.2835 0.4061 0.4084 0.026 Uiso 1 1 d R . .
C17 C 0.27891(17) 0.3350(2) 0.31356(10) 0.0188(5) Uani 1 1 d . . .
H17 H 0.3003 0.2448 0.3252 0.023 Uiso 1 1 d R . .
C18 C 0.25754(16) 0.3686(2) 0.24704(10) 0.0155(4) Uani 1 1 d . . .
C19 C 0.06047(19) 0.2028(3) 0.15262(12) 0.0282(5) Uani 1 1 d . . .
H19A H 0.0029 0.1372 0.1484 0.034 Uiso 1 1 d R . .
H19B H 0.0620 0.2497 0.1115 0.034 Uiso 1 1 d R . .
H19C H 0.0475 0.2654 0.1867 0.034 Uiso 1 1 d R . .
C20 C 0.1689(2) 0.0470(3) 0.23243(12) 0.0289(5) Uani 1 1 d . . .
H20A H 0.1108 -0.0176 0.2259 0.035 Uiso 1 1 d R . .
H20B H 0.1573 0.1032 0.2693 0.035 Uiso 1 1 d R . .
H20C H 0.2377 0.0012 0.2408 0.035 Uiso 1 1 d R . .
C21 C 0.17051(18) 0.1335(2) 0.17056(11) 0.0213(5) Uani 1 1 d . . .
H21 H 0.1838 0.0777 0.1339 0.026 Uiso 1 1 d R . .
C22 C 0.50258(19) 0.2787(3) 0.20400(13) 0.0287(5) Uani 1 1 d . . .
H22A H 0.5715 0.2359 0.2168 0.034 Uiso 1 1 d R . .
H22B H 0.4901 0.3480 0.2351 0.034 Uiso 1 1 d R . .
H22C H 0.5039 0.3173 0.1609 0.034 Uiso 1 1 d R . .
C23 C 0.4309(2) 0.0573(3) 0.15833(13) 0.0314(6) Uani 1 1 d . . .
H23A H 0.4995 0.0164 0.1737 0.038 Uiso 1 1 d R . .
H23B H 0.4340 0.0892 0.1140 0.038 Uiso 1 1 d R . .
H23C H 0.3731 -0.0075 0.1589 0.038 Uiso 1 1 d R . .
C24 C 0.40998(18) 0.1760(2) 0.20266(11) 0.0217(5) Uani 1 1 d . . .
H24 H 0.4060 0.1440 0.2468 0.026 Uiso 1 1 d R . .

loop_
_atom_site_aniso_label
_atom_site_aniso_U_11
_atom_site_aniso_U_22
_atom_site_aniso_U_33
_atom_site_aniso_U_23
_atom_site_aniso_U_13
_atom_site_aniso_U_12
Ni1 0.01587(18) 0.01442(18) 0.01373(18) 0.00033(10) 0.00235(11) 0.00201(10)
Cl1 0.0440(4) 0.0260(3) 0.0171(3) -0.0009(2) 0.0103(2) 0.0145(3)
P1 0.0149(3) 0.0160(3) 0.0154(3) 0.0013(2) -0.0011(2) -0.0010(2)
P2 0.0152(3) 0.0146(3) 0.0145(3) 0.0001(2) 0.0016(2) 0.0011(2)
C1 0.0282(13) 0.0336(14) 0.0278(13) -0.0013(11) -0.0074(10) -0.0092(11)
C2 0.0379(15) 0.0402(15) 0.0157(12) -0.0018(10) 0.0042(10) -0.0090(12)
C3 0.0247(12) 0.0228(12) 0.0180(11) 0.0034(9) -0.0048(9) -0.0052(9)
C4 0.0224(12) 0.0233(12) 0.0256(12) 0.0013(9) -0.0079(9) -0.0022(9)
C5 0.0227(12) 0.0248(12) 0.0286(12) 0.0043(10) -0.0029(9) -0.0060(9)
C6 0.0168(11) 0.0224(11) 0.0214(11) -0.0001(9) -0.0008(9) -0.0023(9)
C7 0.0138(10) 0.0175(11) 0.0228(11) 0.0002(9) -0.0022(8) -0.0001(8)
C8 0.0209(12) 0.0218(12) 0.0303(13) 0.0038(10) -0.0042(10) 0.0001(9)
C9 0.0207(12) 0.0221(12) 0.0417(15) 0.0013(11) -0.0074(10) 0.0062(10)
C10 0.0136(11) 0.0224(12) 0.0396(14) -0.0063(10) -0.0015(10) 0.0024(9)
C11 0.0137(10) 0.0210(11) 0.0254(12) -0.0044(9) -0.0001(9) -0.0004(9)
C12 0.0119(10) 0.0138(10) 0.0234(11) -0.0035(9) -0.0025(8) -0.0009(8)
C13 0.0093(10) 0.0196(11) 0.0189(11) -0.0016(9) 0.0028(8) -0.0031(8)
C14 0.0145(11) 0.0197(11) 0.0238(12) -0.0049(9) 0.0000(9) 0.0004(8)
C15 0.0149(11) 0.0307(12) 0.0212(12) -0.0108(10) 0.0014(9) -0.0025(9)
C16 0.0132(10) 0.0343(13) 0.0164(11) -0.0037(9) 0.0004(8) -0.0036(9)
C17 0.0125(10) 0.0242(11) 0.0194(11) 0.0010(9) 0.0006(8) -0.0019(9)
C18 0.0120(10) 0.0191(11) 0.0157(10) -0.0018(9) 0.0018(8) -0.0013(8)
C19 0.0193(12) 0.0328(13) 0.0316(13) 0.0016(11) -0.0022(10) -0.0063(10)
C20 0.0347(14) 0.0246(12) 0.0267(13) 0.0043(10) -0.0001(10) -0.0106(11)
C21 0.0226(12) 0.0203(11) 0.0206(11) -0.0015(9) 0.0002(9) -0.0055(9)
C22 0.0171(11) 0.0386(14) 0.0303(13) 0.0004(11) 0.0017(10) 0.0038(10)
C23 0.0362(14) 0.0268(13) 0.0317(14) 0.0012(11) 0.0057(11) 0.0149(11)
C24 0.0215(11) 0.0239(12) 0.0197(11) 0.0031(9) 0.0023(9) 0.0074(9)

loop_
_geom_bond_atom_site_label_1
_geom_bond_atom_site_label_2
_geom_bond_distance
_geom_bond_site_symmetry_2
_geom_bond_publ_flag
Ni1 N1 1.9030(17) . ?
Ni1 Cl1 2.1834(6) . ?
Ni1 P2 2.1884(6) . ?
Ni1 P1 2.1913(6) . ?
P1 C7 1.807(2) . ?
P1 C3 1.835(2) . ?
P1 C6 1.846(2) . ?
P2 C18 1.807(2) . ?
P2 C21 1.842(2) . ?
P2 C24 1.844(2) . ?
N1 C13 1.395(3) . ?
N1 C12 1.399(3) . ?
C1 C3 1.530(3) . ?
C1 H1A 0.9607 . ?
C1 H1B 0.9606 . ?
C1 H1C 0.9593 . ?
C2 C3 1.534(3) . ?
C2 H2A 0.9616 . ?
C2 H2B 0.9597 . ?
C2 H2C 0.9596 . ?
C3 H3 0.9593 . ?
C4 C6 1.531(3) . ?
C4 H4A 0.9599 . ?
C4 H4B 0.9606 . ?
C4 H4C 0.9598 . ?
C5 C6 1.531(3) . ?
C5 H5A 0.9594 . ?
C5 H5B 0.9590 . ?
C5 H5C 0.9605 . ?
C6 H6 0.9591 . ?
C7 C8 1.398(3) . ?
C7 C12 1.409(3) . ?
C8 C9 1.390(3) . ?
C8 H8 0.9581 . ?
C9 C10 1.388(4) . ?
C9 H9 0.9600 . ?
C10 C11 1.380(3) . ?
C10 H10 0.9608 . ?
C11 C12 1.412(3) . ?
C11 H11 0.9596 . ?
C13 C14 1.409(3) . ?
C13 C18 1.414(3) . ?
C14 C15 1.385(3) . ?
C14 H14 0.9592 . ?
C15 C16 1.388(3) . ?
C15 H15 0.9587 . ?
C16 C17 1.386(3) . ?
C16 H16 0.9601 . ?
C17 C18 1.396(3) . ?
C17 H17 0.9597 . ?
C19 C21 1.528(3) . ?
C19 H19A 0.9603 . ?
C19 H19B 0.9608 . ?
C19 H19C 0.9589 . ?
C20 C21 1.529(3) . ?
C20 H20A 0.9599 . ?
C20 H20B 0.9594 . ?
C20 H20C 0.9598 . ?
C21 H21 0.9588 . ?
C22 C24 1.527(3) . ?
C22 H22A 0.9595 . ?
C22 H22B 0.9600 . ?
C22 H22C 0.9602 . ?
C23 C24 1.525(3) . ?
C23 H23A 0.9593 . ?
C23 H23B 0.9611 . ?
C23 H23C 0.9601 . ?
C24 H24 0.9609 . ?
